data_1516163
loop_
_publ_author_name
'Bushuyev, Oleksandr S.'
'Corkery, T. Christopher'
'Barrett, Christopher J.'
'Fri\<s\<ci\'c, Tomislav'

_publ_section_title
;
 Photo-mechanical azobenzene cocrystals and in situ X-ray diffraction
 monitoring of their optically-induced crystal-to-crystal isomerisation
;
_journal_issue 8
_journal_name_full 'Chemical Science'
_journal_page_first 3158
_journal_paper_doi 10.1039/c4sc00987h
_journal_volume 5
_journal_year 2014
_chemical_formula_sum 'C24 H10 Br2 F8 N4'
_chemical_formula_weight 666.18
_chemical_name_systematic
; 
 ? 
;
_space_group_IT_number 2
_symmetry_cell_setting triclinic
_symmetry_space_group_name_Hall '-P 1'
_symmetry_space_group_name_H-M 'P -1'
_atom_sites_solution_hydrogens geom
_atom_sites_solution_primary direct
_atom_sites_solution_secondary difmap
_audit_creation_method SHELXL-97
_cell_angle_alpha 70.137(2)
_cell_angle_beta 84.722(2)
_cell_angle_gamma 79.999(2)
_cell_formula_units_Z 1
_cell_length_a 6.0828(11)
_cell_length_b 8.3133(15)
_cell_length_c 12.157(2)
_cell_measurement_reflns_used 2702
_cell_measurement_temperature 150(2)
_cell_measurement_theta_max 27.31
_cell_measurement_theta_min 2.64
_cell_volume 569.04(17)
_computing_cell_refinement 'Bruker SAINT'
_computing_data_collection 'Bruker APEX2'
_computing_data_reduction 'Bruker SAINT'
_computing_molecular_graphics 'Bruker SHELXTL'
_computing_publication_material 'Bruker SHELXTL'
_computing_structure_refinement 'SHELXL-97 (Sheldrick, 2008)'
_computing_structure_solution 'SHELXS-97 (Sheldrick, 2008)'
_diffrn_ambient_temperature 150(2)
_diffrn_measured_fraction_theta_full 0.992
_diffrn_measured_fraction_theta_max 0.985
_diffrn_measurement_device_type 'Bruker APEX-II CCD'
_diffrn_measurement_method '\f and \w scans'
_diffrn_radiation_monochromator graphite
_diffrn_radiation_source 'fine-focus sealed tube'
_diffrn_radiation_type MoK\a
_diffrn_radiation_wavelength 0.71073
_diffrn_reflns_av_R_equivalents 0.0194
_diffrn_reflns_av_sigmaI/netI 0.0295
_diffrn_reflns_limit_h_max 7
_diffrn_reflns_limit_h_min -7
_diffrn_reflns_limit_k_max 10
_diffrn_reflns_limit_k_min -10
_diffrn_reflns_limit_l_max 15
_diffrn_reflns_limit_l_min -14
_diffrn_reflns_number 4568
_diffrn_reflns_theta_full 25.00
_diffrn_reflns_theta_max 26.37
_diffrn_reflns_theta_min 1.78
_exptl_absorpt_coefficient_mu 3.650
_exptl_absorpt_correction_T_max 0.8677
_exptl_absorpt_correction_T_min 0.4280
_exptl_absorpt_correction_type multi-scan
_exptl_absorpt_process_details SADABS
_exptl_crystal_colour red
_exptl_crystal_density_diffrn 1.944
_exptl_crystal_density_method 'not measured'
_exptl_crystal_description plate
_exptl_crystal_F_000 324
_exptl_crystal_size_max 0.28
_exptl_crystal_size_mid 0.15
_exptl_crystal_size_min 0.04
_refine_diff_density_max 0.373
_refine_diff_density_min -0.465
_refine_diff_density_rms 0.069
_refine_ls_extinction_method none
_refine_ls_goodness_of_fit_ref 1.043
_refine_ls_hydrogen_treatment constr
_refine_ls_matrix_type full
_refine_ls_number_parameters 172
_refine_ls_number_reflns 2302
_refine_ls_number_restraints 0
_refine_ls_restrained_S_all 1.043
_refine_ls_R_factor_all 0.0286
_refine_ls_R_factor_gt 0.0238
_refine_ls_shift/su_max 0.001
_refine_ls_shift/su_mean 0.000
_refine_ls_structure_factor_coef Fsqd
_refine_ls_weighting_details 'calc w=1/[\s^2^(Fo^2^)+(0.0267P)^2^+0.3035P] where P=(Fo^2^+2Fc^2^)/3'
_refine_ls_weighting_scheme calc
_refine_ls_wR_factor_gt 0.0561
_refine_ls_wR_factor_ref 0.0578
_reflns_number_gt 2088
_reflns_number_total 2302
_reflns_threshold_expression >2sigma(I)
_cod_data_source_file c4sc00987h6.cif
_cod_data_source_block (trans-1)(trans-bpe)
_cod_depositor_comments
;
The following automatic conversions were performed:

'_symmetry_cell_setting' value 'Triclinic' changed to 'triclinic'
according to
/usr/data/users/saulius/crontab/automatic-downloads/rss-feeds/RSC/lib/dictionaries/cif_core.dic
dictionary named 'cif_core.dic' version 2.4.2 from 2011-04-26.

Automatic conversion script
Id: cif_fix_values 2281 2013-09-26 08:29:07Z andrius 

 Adding full bibliography for 1516158--1516167.cif.
;
_cod_original_cell_volume 569.04(18)
_cod_original_sg_symbol_H-M P-1
_cod_database_code 1516163

loop_
_symmetry_equiv_pos_as_xyz
'x, y, z'
'-x, -y, -z'

loop_
_atom_site_label
_atom_site_type_symbol
_atom_site_fract_x
_atom_site_fract_y
_atom_site_fract_z
_atom_site_U_iso_or_equiv
_atom_site_adp_type
_atom_site_occupancy
_atom_site_symmetry_multiplicity
_atom_site_calc_flag
_atom_site_refinement_flags
Br1 Br 0.30114(4) 0.69017(3) 0.26696(2) 0.02415(8) Uani 1 1 d .
F4 F 0.7823(2) 0.60972(16) 0.18349(12) 0.0286(3) Uani 1 1 d .
F1 F 0.2661(2) 0.36456(17) 0.48233(12) 0.0289(3) Uani 1 1 d .
F2 F 0.5658(2) 0.08808(16) 0.56873(11) 0.0275(3) Uani 1 1 d .
F3 F 1.0888(2) 0.33300(17) 0.27051(12) 0.0287(3) Uani 1 1 d .
N1 N 0.0076(3) 1.0136(2) 0.82788(18) 0.0283(5) Uani 1 1 d .
C1 C 0.3374(4) 0.7244(3) 0.9159(2) 0.0223(5) Uani 1 1 d .
N2 N 1.0234(3) 0.0651(2) 0.45909(18) 0.0268(4) Uani 1 1 d .
C8 C 0.4689(4) 0.3570(3) 0.4280(2) 0.0223(5) Uani 1 1 d .
C11 C 0.8870(4) 0.3392(3) 0.3242(2) 0.0217(5) Uani 1 1 d .
C7 C 0.5152(4) 0.4935(3) 0.3301(2) 0.0208(5) Uani 1 1 d .
C3 C 0.2149(4) 1.0079(3) 0.7812(2) 0.0289(5) Uani 1 1 d .
H3 H 0.2490 1.1044 0.7167 0.035 Uiso 1 1 calc R
C4 C -0.0346(4) 0.8761(3) 0.9191(2) 0.0286(5) Uani 1 1 d .
H4 H -0.1806 0.8784 0.9544 0.034 Uiso 1 1 calc R
C6 C 0.5124(4) 0.5742(3) 0.9579(2) 0.0248(5) Uani 1 1 d .
H6 H 0.6568 0.5839 0.9214 0.030 Uiso 1 1 calc R
C2 C 0.3836(4) 0.8688(3) 0.8218(2) 0.0266(5) Uani 1 1 d .
H2 H 0.5291 0.8718 0.7860 0.032 Uiso 1 1 calc R
C9 C 0.6262(4) 0.2133(3) 0.47318(19) 0.0217(5) Uani 1 1 d .
C5 C 0.1217(4) 0.7306(3) 0.9651(2) 0.0261(5) Uani 1 1 d .
H5 H 0.0821 0.6361 1.0296 0.031 Uiso 1 1 calc R
C10 C 0.8413(4) 0.1999(3) 0.4227(2) 0.0225(5) Uani 1 1 d .
C12 C 0.7279(4) 0.4813(3) 0.27909(19) 0.0225(5) Uani 1 1 d .

loop_
_atom_site_aniso_label
_atom_site_aniso_U_11
_atom_site_aniso_U_22
_atom_site_aniso_U_33
_atom_site_aniso_U_23
_atom_site_aniso_U_13
_atom_site_aniso_U_12
Br1 0.02084(13) 0.02013(12) 0.02667(13) -0.00355(9) -0.00317(9) 0.00222(8)
F4 0.0271(7) 0.0224(6) 0.0265(7) 0.0037(5) 0.0021(6) -0.0038(6)
F1 0.0202(7) 0.0310(7) 0.0296(7) -0.0049(6) 0.0051(6) -0.0021(6)
F2 0.0285(8) 0.0231(7) 0.0225(7) 0.0017(5) 0.0030(6) -0.0031(6)
F3 0.0206(7) 0.0282(7) 0.0302(8) -0.0033(6) 0.0047(6) -0.0010(6)
N1 0.0253(11) 0.0243(10) 0.0300(11) -0.0056(9) -0.0025(9) 0.0040(8)
C1 0.0232(12) 0.0215(11) 0.0211(12) -0.0065(9) -0.0024(10) -0.0004(9)
N2 0.0228(11) 0.0210(9) 0.0297(11) -0.0017(8) -0.0018(9) 0.0019(8)
C8 0.0182(11) 0.0258(11) 0.0223(12) -0.0082(9) 0.0014(9) -0.0025(9)
C11 0.0165(11) 0.0247(11) 0.0233(12) -0.0080(9) 0.0011(9) -0.0024(9)
C7 0.0197(11) 0.0178(10) 0.0231(12) -0.0049(9) -0.0043(9) -0.0005(9)
C3 0.0311(14) 0.0216(11) 0.0273(13) -0.0016(10) -0.0007(11) 0.0000(10)
C4 0.0214(12) 0.0288(12) 0.0304(13) -0.0063(10) 0.0008(10) 0.0016(10)
C6 0.0193(12) 0.0256(11) 0.0245(12) -0.0043(9) 0.0005(10) 0.0004(9)
C2 0.0211(12) 0.0266(12) 0.0268(13) -0.0041(10) 0.0030(10) -0.0008(9)
C9 0.0263(12) 0.0187(10) 0.0184(11) -0.0028(9) -0.0012(9) -0.0056(9)
C5 0.0246(13) 0.0248(11) 0.0238(12) -0.0028(10) 0.0021(10) -0.0028(10)
C10 0.0223(12) 0.0192(10) 0.0242(12) -0.0060(9) -0.0036(10) 0.0001(9)
C12 0.0249(12) 0.0193(10) 0.0210(12) -0.0030(9) -0.0012(10) -0.0052(9)

loop_
_atom_type_symbol
_atom_type_description
_atom_type_scat_dispersion_real
_atom_type_scat_dispersion_imag
_atom_type_scat_source
C C 0.0033 0.0016 'International Tables Vol C Tables 4.2.6.8 and 6.1.1.4'
H H 0.0000 0.0000 'International Tables Vol C Tables 4.2.6.8 and 6.1.1.4'
N N 0.0061 0.0033 'International Tables Vol C Tables 4.2.6.8 and 6.1.1.4'
F F 0.0171 0.0103 'International Tables Vol C Tables 4.2.6.8 and 6.1.1.4'
Br Br -0.2901 2.4595 'International Tables Vol C Tables 4.2.6.8 and 6.1.1.4'

loop_
_geom_angle_atom_site_label_1
_geom_angle_atom_site_label_2
_geom_angle_atom_site_label_3
_geom_angle
_geom_angle_site_symmetry_1
C4 N1 C3 116.7(2) .
C2 C1 C5 117.1(2) .
C2 C1 C6 120.0(2) .
C5 C1 C6 122.9(2) .
N2 N2 C10 114.5(2) 2_756
F1 C8 C9 118.54(19) .
F1 C8 C7 119.63(19) .
C9 C8 C7 121.8(2) .
F3 C11 C12 118.8(2) .
F3 C11 C10 119.43(19) .
C12 C11 C10 121.8(2) .
C8 C7 C12 117.4(2) .
C8 C7 Br1 122.23(17) .
C12 C7 Br1 120.40(16) .
N1 C3 C2 123.7(2) .
N1 C3 H3 118.2 .
C2 C3 H3 118.2 .
N1 C4 C5 123.9(2) .
N1 C4 H4 118.0 .
C5 C4 H4 118.0 .
C6 C6 C1 126.1(3) 2_667
C6 C6 H6 117.0 2_667
C1 C6 H6 117.0 .
C3 C2 C1 119.3(2) .
C3 C2 H2 120.3 .
C1 C2 H2 120.3 .
F2 C9 C8 117.4(2) .
F2 C9 C10 121.31(19) .
C8 C9 C10 121.3(2) .
C4 C5 C1 119.3(2) .
C4 C5 H5 120.4 .
C1 C5 H5 120.4 .
C11 C10 C9 116.5(2) .
C11 C10 N2 114.8(2) .
C9 C10 N2 128.7(2) .
F4 C12 C11 118.7(2) .
F4 C12 C7 120.01(19) .
C11 C12 C7 121.3(2) .

loop_
_geom_bond_atom_site_label_1
_geom_bond_atom_site_label_2
_geom_bond_distance
_geom_bond_site_symmetry_2
Br1 C7 1.884(2) .
F4 C12 1.345(2) .
F1 C8 1.347(3) .
F2 C9 1.342(2) .
F3 C11 1.338(3) .
N1 C4 1.338(3) .
N1 C3 1.334(3) .
C1 C2 1.398(3) .
C1 C5 1.391(3) .
C1 C6 1.469(3) .
N2 N2 1.251(4) 2_756
N2 C10 1.414(3) .
C8 C9 1.378(3) .
C8 C7 1.384(3) .
C11 C12 1.376(3) .
C11 C10 1.399(3) .
C7 C12 1.385(3) .
C3 C2 1.388(3) .
C3 H3 0.9500 .
C4 C5 1.385(3) .
C4 H4 0.9500 .
C6 C6 1.331(4) 2_667
C6 H6 0.9500 .
C2 H2 0.9500 .
C9 C10 1.396(3) .
C5 H5 0.9500 .
